data_7037344
loop_
_publ_author_name
'Liu, Chun'
'Yu, Hongcui'
'Xing, Yang'
'Gao, Zhanming'
'Jin, Zilin'

_publ_section_title
;
 Photostable ester-substituted bis-cyclometalated cationic iridium(iii)
 complexes for continuous monitoring of oxygen.
;
_journal_issue 2
_journal_name_full 'Dalton transactions (Cambridge, England : 2003)'
_journal_page_first 734
_journal_page_last 741
_journal_paper_doi 10.1039/c5dt02804c
_journal_volume 45
_journal_year 2015
_chemical_formula_sum 'C48 H50 F8 Ir N4 O5 P'
_chemical_formula_weight 1138.09
_chemical_name_systematic Ir2
_space_group_IT_number 13
_symmetry_cell_setting monoclinic
_symmetry_space_group_name_Hall '-P 2yac'
_symmetry_space_group_name_H-M 'P 1 2/n 1'
_atom_sites_solution_hydrogens geom
_atom_sites_solution_primary direct
_atom_sites_solution_secondary difmap
_audit_creation_method SHELXL-97
_audit_update_record
;
2015-01-26 deposited with the CCDC.
2015-11-20 downloaded from the CCDC.
;
_cell_angle_alpha 90.00
_cell_angle_beta 110.4110(10)
_cell_angle_gamma 90.00
_cell_formula_units_Z 2
_cell_length_a 15.1089(4)
_cell_length_b 11.0424(3)
_cell_length_c 15.6517(4)
_cell_measurement_temperature 296(2)
_cell_volume 2447.36(11)
_computing_cell_refinement 'Bruker SMART'
_computing_data_collection 'Bruker SMART'
_computing_data_reduction 'Bruker SAINT'
_computing_molecular_graphics 'Bruker SHELXTL'
_computing_publication_material 'Bruker SHELXTL'
_computing_structure_refinement 'SHELXL-97 (Sheldrick, 1997)'
_computing_structure_solution 'SHELXS-97 (Sheldrick, 1990)'
_diffrn_ambient_temperature 296(2)
_diffrn_measured_fraction_theta_full 0.994
_diffrn_measured_fraction_theta_max 0.994
_diffrn_measurement_device_type 'CCD area detector'
_diffrn_measurement_method 'phi and omega scans'
_diffrn_radiation_monochromator graphite
_diffrn_radiation_source 'fine-focus sealed tube'
_diffrn_radiation_type MoK\a
_diffrn_radiation_wavelength 0.71073
_diffrn_reflns_av_R_equivalents 0.0225
_diffrn_reflns_av_sigmaI/netI 0.0347
_diffrn_reflns_limit_h_max 16
_diffrn_reflns_limit_h_min -17
_diffrn_reflns_limit_k_max 13
_diffrn_reflns_limit_k_min -12
_diffrn_reflns_limit_l_max 18
_diffrn_reflns_limit_l_min -18
_diffrn_reflns_number 8458
_diffrn_reflns_theta_full 25.00
_diffrn_reflns_theta_max 25.00
_diffrn_reflns_theta_min 1.84
_exptl_absorpt_coefficient_mu 2.839
_exptl_absorpt_correction_T_max 0.6005
_exptl_absorpt_correction_T_min 0.5256
_exptl_absorpt_correction_type multi-scan
_exptl_absorpt_process_details 'SADABS (Sheldrick, 1996)'
_exptl_crystal_colour yellow
_exptl_crystal_density_diffrn 1.544
_exptl_crystal_density_method 'not measured'
_exptl_crystal_description block
_exptl_crystal_F_000 1140
_exptl_crystal_size_max 0.26
_exptl_crystal_size_mid 0.24
_exptl_crystal_size_min 0.20
_refine_diff_density_max 1.329
_refine_diff_density_min -0.510
_refine_diff_density_rms 0.124
_refine_ls_extinction_method none
_refine_ls_goodness_of_fit_ref 1.039
_refine_ls_hydrogen_treatment mixed
_refine_ls_matrix_type full
_refine_ls_number_parameters 371
_refine_ls_number_reflns 4292
_refine_ls_number_restraints 25
_refine_ls_restrained_S_all 1.085
_refine_ls_R_factor_all 0.0374
_refine_ls_R_factor_gt 0.0334
_refine_ls_shift/su_max 0.003
_refine_ls_shift/su_mean 0.000
_refine_ls_structure_factor_coef Fsqd
_refine_ls_weighting_details 'calc w=1/[\s^2^(Fo^2^)+(0.0717P)^2^+0.0000P] where P=(Fo^2^+2Fc^2^)/3'
_refine_ls_weighting_scheme calc
_refine_ls_wR_factor_gt 0.0937
_refine_ls_wR_factor_ref 0.0958
_reflns_number_gt 3947
_reflns_number_total 4292
_reflns_threshold_expression >2sigma(I)
_cod_data_source_file c5dt02804c2.cif
_cod_data_source_block p
_cod_depositor_comments
;
The following automatic conversions were performed:

'_symmetry_cell_setting' value 'Monoclinic' changed to 'monoclinic'
according to
/usr/data/users/saulius/crontab/automatic-downloads/rss-feeds/RSC/lib/dictionaries/cif_core.dic
dictionary named 'cif_core.dic' version 2.4.2 from 2011-04-26.

'_exptl_absorpt_correction_type' value 'multi scan' changed to
'multi-scan' according to
/usr/data/users/saulius/crontab/automatic-downloads/rss-feeds/RSC/lib/dictionaries/cif_core.dic
dictionary named 'cif_core.dic' version 2.4.2 from 2011-04-26.

Automatic conversion script
Id: cif_fix_values 4268 2015-11-12 08:31:59Z antanas 

 Adding full bibliography for 7037344.cif.
;
_cod_original_cell_volume 2447.35(11)
_cod_original_sg_symbol_H-M P2/n
_cod_database_code 7037344
_audit_block_doi 10.5517/cc142vkm

loop_
_symmetry_equiv_pos_as_xyz
'x, y, z'
'-x+1/2, y, -z+1/2'
'-x, -y, -z'
'x-1/2, -y, z-1/2'

loop_
_atom_site_label
_atom_site_type_symbol
_atom_site_fract_x
_atom_site_fract_y
_atom_site_fract_z
_atom_site_U_iso_or_equiv
_atom_site_adp_type
_atom_site_occupancy
_atom_site_symmetry_multiplicity
_atom_site_calc_flag
_atom_site_refinement_flags
_atom_site_disorder_assembly
_atom_site_disorder_group
Ir1 Ir 1.2500 0.47967(2) 1.2500 0.02477(12) Uani 1 2 d S . .
N1 N 1.2553(3) 0.4650(3) 1.3828(3) 0.0271(9) Uani 1 1 d . . .
N2 N 1.1564(3) 0.6311(4) 1.2315(3) 0.0297(9) Uani 1 1 d . . .
F1 F 1.3779(2) 0.5711(4) 1.6092(2) 0.0589(9) Uani 1 1 d . . .
O1 O 0.9461(3) 0.2224(4) 0.9902(2) 0.0483(10) Uani 1 1 d . . .
O2 O 0.9145(3) 0.0705(4) 1.0685(3) 0.0531(10) Uani 1 1 d . . .
C1 C 1.3144(4) 0.5285(4) 1.4530(4) 0.0324(11) Uani 1 1 d . . .
H1A H 1.3537 0.5871 1.4426 0.039 Uiso 1 1 calc R . .
C2 C 1.3166(4) 0.5064(5) 1.5401(4) 0.0397(13) Uani 1 1 d . . .
C3 C 1.2602(4) 0.4207(6) 1.5595(3) 0.0439(13) Uani 1 1 d . . .
H3A H 1.2633 0.4055 1.6189 0.053 Uiso 1 1 calc R . .
C4 C 1.1992(4) 0.3590(5) 1.4868(3) 0.0380(12) Uani 1 1 d . . .
H4A H 1.1587 0.3016 1.4965 0.046 Uiso 1 1 calc R . .
C5 C 1.1971(3) 0.3809(4) 1.3982(3) 0.0305(10) Uani 1 1 d . . .
C6 C 1.1357(3) 0.3184(4) 1.3154(3) 0.0280(10) Uani 1 1 d . . .
C7 C 1.0657(3) 0.2350(5) 1.3154(3) 0.0341(11) Uani 1 1 d . . .
H7A H 1.0581 0.2134 1.3699 0.041 Uiso 1 1 calc R . .
C8 C 1.0079(3) 0.1849(4) 1.2336(3) 0.0331(11) Uani 1 1 d . . .
H8A H 0.9615 0.1291 1.2328 0.040 Uiso 1 1 calc R . .
C9 C 1.0199(3) 0.2190(4) 1.1530(3) 0.0298(10) Uani 1 1 d . . .
C10 C 1.0902(3) 0.3006(4) 1.1534(3) 0.0288(10) Uani 1 1 d . . .
H10A H 1.0974 0.3213 1.0986 0.035 Uiso 1 1 calc R . .
C11 C 1.1500(3) 0.3519(4) 1.2339(3) 0.0263(10) Uani 1 1 d . . .
C12 C 0.9568(4) 0.1741(5) 1.0612(4) 0.0376(12) Uani 1 1 d . . .
C13 C 0.8549(6) 0.0185(6) 0.9809(5) 0.062(2) Uani 1 1 d . . .
H13A H 0.8017 0.0716 0.9518 0.075 Uiso 1 1 calc R . .
H13B H 0.8911 0.0104 0.9408 0.075 Uiso 1 1 calc R . .
C14 C 0.8222(6) -0.0953(7) 0.9962(5) 0.074(2) Uani 1 1 d . . .
H14A H 0.7831 -0.1295 0.9391 0.111 Uiso 1 1 calc R . .
H14B H 0.7861 -0.0867 1.0356 0.111 Uiso 1 1 calc R . .
H14C H 0.8751 -0.1478 1.0243 0.111 Uiso 1 1 calc R . .
C15 C 1.0633(3) 0.6300(5) 1.2159(3) 0.0366(11) Uani 1 1 d . . .
H15A H 1.0327 0.5557 1.2094 0.044 Uiso 1 1 calc R . .
C16 C 1.0112(4) 0.7343(5) 1.2091(4) 0.0425(13) Uani 1 1 d . . .
H16A H 0.9468 0.7291 1.1986 0.051 Uiso 1 1 calc R . .
C17 C 1.0534(4) 0.8446(5) 1.2176(4) 0.0413(13) Uani 1 1 d . . .
H17A H 1.0180 0.9149 1.2122 0.050 Uiso 1 1 calc R . .
C18 C 1.1517(3) 0.8515(5) 1.2347(3) 0.0331(11) Uani 1 1 d . . .
C19 C 1.1999(3) 0.7409(4) 1.2408(3) 0.0270(10) Uani 1 1 d . . .
C20 C 1.2033(4) 0.9626(5) 1.2434(4) 0.0388(12) Uani 1 1 d . . .
H20A H 1.1719 1.0359 1.2397 0.047 Uiso 1 1 calc R . .
P1 P 0.2500 0.1289(4) 0.7500 0.1069(14) Uani 1 2 d SD . .
F12 F 0.2010(13) 0.1630(17) 0.6501(8) 0.160(11) Uani 0.50 1 d PD . .
F11 F 0.3477(9) 0.0741(15) 0.7421(10) 0.127(4) Uani 0.50 1 d PD . .
F15 F 0.2269(19) -0.0037(10) 0.767(2) 0.150(8) Uani 0.50 1 d PD . .
F14 F 0.3165(11) 0.1003(17) 0.8562(9) 0.140(8) Uani 0.50 1 d PD . .
F13 F 0.3109(10) 0.2563(12) 0.7663(10) 0.154(7) Uani 0.50 1 d PD . .
F16 F 0.1834(8) 0.1937(15) 0.7871(10) 0.159(7) Uani 0.50 1 d PD . .
C34 C 1.1805(18) 0.803(2) 1.5587(17) 0.119(8) Uani 0.50 1 d P A 1
H34A H 1.1848 0.8846 1.5829 0.143 Uiso 0.50 1 calc PR A 1
H34B H 1.2440 0.7749 1.5679 0.143 Uiso 0.50 1 calc PR A 1
C30 C 0.987(2) 0.535(2) 1.3878(17) 0.124(11) Uani 0.50 1 d P A 1
H30A H 1.0047 0.4632 1.3630 0.186 Uiso 0.50 1 calc PR A 1
H30B H 0.9370 0.5754 1.3413 0.186 Uiso 0.50 1 calc PR A 1
H30C H 0.9671 0.5139 1.4375 0.186 Uiso 0.50 1 calc PR A 1
C32 C 1.0530(15) 0.717(2) 1.4556(11) 0.101(7) Uani 0.50 1 d P A 1
H32A H 1.0455 0.7000 1.5136 0.121 Uiso 0.50 1 calc PR A 1
H32B H 0.9945 0.7520 1.4153 0.121 Uiso 0.50 1 calc PR A 1
C31 C 1.0692(13) 0.616(2) 1.4207(11) 0.083(5) Uani 0.50 1 d P A 1
H31A H 1.1202 0.5737 1.4664 0.099 Uiso 0.50 1 calc PR A 1
H31B H 1.0902 0.6351 1.3703 0.099 Uiso 0.50 1 calc PR A 1
C33 C 1.1297(14) 0.804(3) 1.4697(13) 0.122(9) Uani 0.50 1 d P A 1
H33A H 1.1687 0.7807 1.4346 0.147 Uiso 0.50 1 calc PR A 1
H33B H 1.1045 0.8841 1.4507 0.147 Uiso 0.50 1 calc PR A 1
C35 C 1.1364(14) 0.723(3) 1.6071(13) 0.113(10) Uani 0.50 1 d P A 1
H35A H 1.1730 0.7241 1.6710 0.169 Uiso 0.50 1 calc PR A 1
H35B H 1.1336 0.6424 1.5840 0.169 Uiso 0.50 1 calc PR A 1
H35C H 1.0736 0.7516 1.5979 0.169 Uiso 0.50 1 calc PR A 1
O100 O 1.0403(12) 0.699(3) 1.5396(11) 0.219(15) Uani 0.50 1 d P B 2
H10G H 1.0278 0.6952 1.4844 0.329 Uiso 0.50 1 calc PR B 2
C101 C 1.133(6) 0.663(9) 1.584(5) 0.51(8) Uani 0.50 1 d P B 2
H10B H 1.1804 0.6921 1.5609 0.613 Uiso 0.50 1 d PR B 2
H10F H 1.1160 0.5839 1.5593 0.613 Uiso 0.50 1 d PR B 2
C100 C 1.151(6) 0.614(6) 1.679(6) 0.62(10) Uani 0.50 1 d P B 2
H10C H 1.2030 0.5589 1.6954 0.923 Uiso 0.50 1 calc PR B 2
H10D H 1.0952 0.5722 1.6797 0.923 Uiso 0.50 1 calc PR B 2
H10E H 1.1644 0.6797 1.7218 0.923 Uiso 0.50 1 calc PR B 2

loop_
_atom_site_aniso_label
_atom_site_aniso_U_11
_atom_site_aniso_U_22
_atom_site_aniso_U_33
_atom_site_aniso_U_23
_atom_site_aniso_U_13
_atom_site_aniso_U_12
Ir1 0.02452(16) 0.02080(17) 0.02882(16) 0.000 0.00910(11) 0.000
N1 0.027(2) 0.025(2) 0.028(2) -0.0031(16) 0.0089(17) 0.0026(16)
N2 0.029(2) 0.030(2) 0.031(2) 0.0010(17) 0.0111(17) -0.0001(17)
F1 0.063(2) 0.070(3) 0.0344(16) -0.0151(18) 0.0054(15) -0.025(2)
O1 0.056(3) 0.045(2) 0.036(2) 0.0003(18) 0.0054(17) -0.0060(19)
O2 0.059(3) 0.045(2) 0.042(2) -0.002(2) 0.0005(18) -0.023(2)
C1 0.030(3) 0.030(3) 0.034(3) -0.005(2) 0.008(2) -0.003(2)
C2 0.038(3) 0.040(3) 0.036(3) -0.010(2) 0.006(3) -0.004(2)
C3 0.055(3) 0.046(4) 0.030(3) 0.002(3) 0.015(2) 0.001(3)
C4 0.045(3) 0.036(3) 0.036(3) -0.003(2) 0.018(2) -0.004(2)
C5 0.032(2) 0.026(3) 0.036(2) -0.002(2) 0.015(2) 0.002(2)
C6 0.030(2) 0.022(2) 0.033(2) 0.000(2) 0.013(2) 0.0024(19)
C7 0.040(3) 0.029(3) 0.038(3) -0.003(2) 0.020(2) -0.005(2)
C8 0.034(3) 0.022(3) 0.045(3) -0.005(2) 0.016(2) -0.005(2)
C9 0.030(2) 0.022(3) 0.035(2) 0.001(2) 0.008(2) 0.0014(19)
C10 0.032(2) 0.024(3) 0.029(2) -0.0014(19) 0.010(2) 0.0013(19)
C11 0.027(2) 0.022(3) 0.029(2) 0.0000(19) 0.0087(19) 0.0004(18)
C12 0.035(3) 0.029(3) 0.043(3) -0.005(2) 0.008(2) -0.001(2)
C13 0.063(5) 0.069(5) 0.043(4) -0.009(3) 0.003(3) -0.024(3)
C14 0.084(5) 0.068(5) 0.059(4) -0.019(4) 0.013(4) -0.021(4)
C15 0.031(3) 0.034(3) 0.045(3) 0.000(2) 0.012(2) 0.003(2)
C16 0.029(3) 0.046(4) 0.051(3) 0.000(3) 0.013(2) 0.003(2)
C17 0.040(3) 0.038(3) 0.046(3) 0.004(3) 0.015(2) 0.015(2)
C18 0.040(3) 0.029(3) 0.027(2) 0.002(2) 0.007(2) 0.005(2)
C19 0.029(2) 0.024(3) 0.028(2) 0.0000(19) 0.0097(19) 0.000(2)
C20 0.053(3) 0.024(3) 0.037(3) 0.001(2) 0.013(3) 0.004(2)
P1 0.153(4) 0.085(3) 0.139(3) 0.000 0.123(3) 0.000
F12 0.30(3) 0.111(15) 0.113(12) 0.044(9) 0.130(16) 0.055(15)
F11 0.149(11) 0.114(11) 0.160(12) -0.008(10) 0.106(10) 0.035(10)
F15 0.17(3) 0.084(8) 0.21(3) 0.001(11) 0.089(16) -0.016(10)
F14 0.137(13) 0.14(2) 0.165(16) 0.002(12) 0.077(11) -0.017(12)
F13 0.176(14) 0.122(12) 0.220(19) 0.012(12) 0.140(15) 0.010(10)
F16 0.086(9) 0.24(2) 0.190(16) -0.065(15) 0.100(10) 0.012(11)
C34 0.129(18) 0.12(2) 0.120(18) -0.022(15) 0.057(16) 0.005(16)
C30 0.20(3) 0.104(19) 0.089(15) 0.036(13) 0.072(19) 0.09(2)
C32 0.118(16) 0.14(2) 0.061(9) 0.013(11) 0.055(10) 0.032(14)
C31 0.083(11) 0.114(16) 0.064(9) 0.026(10) 0.042(9) 0.041(11)
C33 0.072(12) 0.22(3) 0.084(13) 0.017(16) 0.032(10) 0.001(15)
C35 0.064(11) 0.21(3) 0.075(11) -0.043(16) 0.036(10) 0.021(14)
O100 0.091(10) 0.51(5) 0.087(9) -0.079(18) 0.068(9) -0.051(18)
C101 0.63(13) 0.59(14) 0.50(11) 0.18(10) 0.44(11) 0.51(12)
C100 0.92(19) 0.41(9) 1.0(2) 0.40(13) 0.93(19) 0.43(12)

loop_
_atom_type_symbol
_atom_type_description
_atom_type_scat_dispersion_real
_atom_type_scat_dispersion_imag
_atom_type_scat_source
C C 0.0033 0.0016 'International Tables Vol C Tables 4.2.6.8 and 6.1.1.4'
H H 0.0000 0.0000 'International Tables Vol C Tables 4.2.6.8 and 6.1.1.4'
N N 0.0061 0.0033 'International Tables Vol C Tables 4.2.6.8 and 6.1.1.4'
O O 0.0106 0.0060 'International Tables Vol C Tables 4.2.6.8 and 6.1.1.4'
F F 0.0171 0.0103 'International Tables Vol C Tables 4.2.6.8 and 6.1.1.4'
P P 0.1023 0.0942 'International Tables Vol C Tables 4.2.6.8 and 6.1.1.4'
Ir Ir -1.4442 7.9887 'International Tables Vol C Tables 4.2.6.8 and 6.1.1.4'

loop_
_geom_angle_atom_site_label_1
_geom_angle_atom_site_label_2
_geom_angle_atom_site_label_3
_geom_angle
_geom_angle_site_symmetry_1
_geom_angle_site_symmetry_3
C11 Ir1 C11 91.3(3) . 2_757
C11 Ir1 N1 93.19(16) . 2_757
C11 Ir1 N1 80.49(17) 2_757 2_757
C11 Ir1 N1 80.49(17) . .
C11 Ir1 N1 93.19(16) 2_757 .
N1 Ir1 N1 171.0(2) 2_757 .
C11 Ir1 N2 172.90(15) . 2_757
C11 Ir1 N2 95.64(18) 2_757 2_757
N1 Ir1 N2 89.38(15) 2_757 2_757
N1 Ir1 N2 97.65(15) . 2_757
C11 Ir1 N2 95.64(18) . .
C11 Ir1 N2 172.90(16) 2_757 .
N1 Ir1 N2 97.65(15) 2_757 .
N1 Ir1 N2 89.38(15) . .
N2 Ir1 N2 77.5(2) 2_757 .
C1 N1 C5 119.9(4) . .
C1 N1 Ir1 124.3(3) . .
C5 N1 Ir1 115.7(3) . .
C15 N2 C19 117.6(4) . .
C15 N2 Ir1 128.2(3) . .
C19 N2 Ir1 114.1(3) . .
C12 O2 C13 114.2(5) . .
N1 C1 C2 119.8(5) . .
F1 C2 C1 118.1(5) . .
F1 C2 C3 119.3(5) . .
C1 C2 C3 122.6(5) . .
C4 C3 C2 116.6(5) . .
C3 C4 C5 121.0(5) . .
N1 C5 C4 120.1(4) . .
N1 C5 C6 114.3(4) . .
C4 C5 C6 125.5(4) . .
C7 C6 C11 121.7(4) . .
C7 C6 C5 123.3(4) . .
C11 C6 C5 115.0(4) . .
C8 C7 C6 119.5(4) . .
C9 C8 C7 119.4(4) . .
C8 C9 C10 120.9(4) . .
C8 C9 C12 122.6(4) . .
C10 C9 C12 116.5(4) . .
C11 C10 C9 121.5(4) . .
C10 C11 C6 117.1(4) . .
C10 C11 Ir1 128.3(3) . .
C6 C11 Ir1 114.4(3) . .
O1 C12 O2 123.4(5) . .
O1 C12 C9 125.3(5) . .
O2 C12 C9 111.2(4) . .
C14 C13 O2 109.2(6) . .
N2 C15 C16 122.8(5) . .
C17 C16 C15 120.3(5) . .
C16 C17 C18 119.4(5) . .
C19 C18 C17 116.7(5) . .
C19 C18 C20 118.9(5) . .
C17 C18 C20 124.3(5) . .
N2 C19 C18 123.0(4) . .
N2 C19 C19 117.1(2) . 2_757
C18 C19 C19 119.8(3) . 2_757
C20 C20 C18 121.2(3) 2_757 .
F16 P1 F16 123.3(13) . 2_556
F16 P1 F12 68.8(8) . 2_556
F16 P1 F12 97.3(9) 2_556 2_556
F16 P1 F12 97.3(9) . .
F16 P1 F12 68.8(8) 2_556 .
F12 P1 F12 151.4(15) 2_556 .
F16 P1 F15 99.4(9) . .
F16 P1 F15 137.3(10) 2_556 .
F12 P1 F15 96.7(14) 2_556 .
F12 P1 F15 110.5(15) . .
F16 P1 F15 137.3(10) . 2_556
F16 P1 F15 99.4(9) 2_556 2_556
F12 P1 F15 110.5(15) 2_556 2_556
F12 P1 F15 96.7(14) . 2_556
F15 P1 F15 38.1(14) . 2_556
F16 P1 F11 53.6(7) . 2_556
F16 P1 F11 160.8(8) 2_556 2_556
F12 P1 F11 98.2(9) 2_556 2_556
F12 P1 F11 92.3(9) . 2_556
F15 P1 F11 51.4(9) . 2_556
F15 P1 F11 85.8(11) 2_556 2_556
F16 P1 F11 160.8(8) . .
F16 P1 F11 53.6(7) 2_556 .
F12 P1 F11 92.3(9) 2_556 .
F12 P1 F11 98.2(9) . .
F15 P1 F11 85.8(11) . .
F15 P1 F11 51.4(9) 2_556 .
F11 P1 F11 136.7(13) 2_556 .
F16 P1 F14 87.5(7) . .
F16 P1 F14 103.1(8) 2_556 .
F12 P1 F14 26.4(9) 2_556 .
F12 P1 F14 171.9(11) . .
F15 P1 F14 75.0(14) . .
F15 P1 F14 84.1(14) 2_556 .
F11 P1 F14 95.8(8) 2_556 .
F11 P1 F14 75.9(8) . .
F16 P1 F14 103.1(8) . 2_556
F16 P1 F14 87.5(8) 2_556 2_556
F12 P1 F14 171.9(11) 2_556 2_556
F12 P1 F14 26.4(9) . 2_556
F15 P1 F14 84.1(15) . 2_556
F15 P1 F14 75.0(14) 2_556 2_556
F11 P1 F14 75.9(8) 2_556 2_556
F11 P1 F14 95.8(8) . 2_556
F14 P1 F14 157.9(14) . 2_556
F16 P1 F13 86.9(8) . .
F16 P1 F13 40.9(7) 2_556 .
F12 P1 F13 65.6(10) 2_556 .
F12 P1 F13 89.6(7) . .
F15 P1 F13 157.8(14) . .
F15 P1 F13 133.3(9) 2_556 .
F11 P1 F13 140.4(8) 2_556 .
F11 P1 F13 81.9(8) . .
F14 P1 F13 84.1(7) . .
F14 P1 F13 115.5(9) 2_556 .
F16 P1 F13 40.9(7) . 2_556
F16 P1 F13 86.9(8) 2_556 2_556
F12 P1 F13 89.6(7) 2_556 2_556
F12 P1 F13 65.6(10) . 2_556
F15 P1 F13 133.3(9) . 2_556
F15 P1 F13 157.8(14) 2_556 2_556
F11 P1 F13 81.9(8) 2_556 2_556
F11 P1 F13 140.4(8) . 2_556
F14 P1 F13 115.5(9) . 2_556
F14 P1 F13 84.1(7) 2_556 2_556
F13 P1 F13 63.1(10) . 2_556
F14 F12 P1 86.0(16) 2_556 .
F14 F12 F16 121(2) 2_556 2_556
P1 F12 F16 55.1(6) . 2_556
F14 F12 F13 123(2) 2_556 2_556
P1 F12 F13 60.7(7) . 2_556
F16 F12 F13 78.5(10) 2_556 2_556
F15 F11 F16 112.2(13) 2_556 2_556
F15 F11 P1 61.0(7) 2_556 .
F16 F11 P1 58.5(5) 2_556 .
F15 F15 F11 129(3) 2_556 2_556
F15 F15 P1 70.9(7) 2_556 .
F11 F15 P1 67.7(8) 2_556 .
F12 F14 P1 67.6(13) 2_556 .
F16 F13 P1 62.6(7) 2_556 .
F16 F13 F12 104.8(12) 2_556 2_556
P1 F13 F12 53.7(6) . 2_556
F16 F13 F13 97.6(14) 2_556 2_556
P1 F13 F13 58.4(5) . 2_556
F12 F13 F13 80.9(9) 2_556 2_556
F13 F16 F11 116.1(15) 2_556 2_556
F13 F16 P1 76.6(8) 2_556 .
F11 F16 P1 67.9(7) 2_556 .
F13 F16 F12 102.9(13) 2_556 2_556
F11 F16 F12 99.0(11) 2_556 2_556
P1 F16 F12 56.1(5) . 2_556
C33 C34 C35 110(2) . .
C31 C32 C33 111.7(19) . .
C32 C31 C30 114.3(17) . .
C34 C33 C32 107(2) . .
O100 C101 C100 113(6) . .

loop_
_geom_bond_atom_site_label_1
_geom_bond_atom_site_label_2
_geom_bond_distance
_geom_bond_site_symmetry_2
Ir1 C11 2.018(5) .
Ir1 C11 2.018(5) 2_757
Ir1 N1 2.059(4) 2_757
Ir1 N1 2.059(4) .
Ir1 N2 2.143(4) 2_757
Ir1 N2 2.143(4) .
N1 C1 1.346(7) .
N1 C5 1.358(6) .
N2 C15 1.341(6) .
N2 C19 1.363(6) .
F1 C2 1.356(7) .
O1 C12 1.191(6) .
O2 C12 1.335(7) .
O2 C13 1.470(8) .
C1 C2 1.374(8) .
C2 C3 1.376(8) .
C3 C4 1.370(7) .
C4 C5 1.396(7) .
C5 C6 1.476(6) .
C6 C7 1.402(7) .
C6 C11 1.414(6) .
C7 C8 1.389(7) .
C8 C9 1.387(7) .
C9 C10 1.392(7) .
C9 C12 1.504(7) .
C10 C11 1.390(6) .
C13 C14 1.401(10) .
C15 C16 1.378(8) .
C16 C17 1.360(8) .
C17 C18 1.417(7) .
C18 C19 1.409(7) .
C18 C20 1.434(7) .
C19 C19 1.438(9) 2_757
C20 C20 1.354(12) 2_757
P1 F16 1.507(9) .
P1 F16 1.507(9) 2_556
P1 F12 1.525(11) 2_556
P1 F12 1.525(11) .
P1 F15 1.549(10) .
P1 F15 1.549(10) 2_556
P1 F11 1.639(9) 2_556
P1 F11 1.639(9) .
P1 F14 1.646(12) .
P1 F14 1.646(12) 2_556
P1 F13 1.651(12) .
P1 F13 1.651(12) 2_556
F12 F14 0.73(2) 2_556
F12 F16 1.71(2) 2_556
F12 F13 1.72(2) 2_556
F11 F15 1.38(2) 2_556
F11 F16 1.423(19) 2_556
F15 F15 1.01(4) 2_556
F15 F11 1.38(2) 2_556
F14 F12 0.73(2) 2_556
F13 F16 1.111(18) 2_556
F13 F12 1.72(2) 2_556
F13 F13 1.73(3) 2_556
F16 F13 1.111(18) 2_556
F16 F11 1.423(19) 2_556
F16 F12 1.71(2) 2_556
C34 C33 1.33(3) .
C34 C35 1.46(4) .
C30 C31 1.46(3) .
C32 C31 1.30(3) .
C32 C33 1.46(3) .
O100 C101 1.39(6) .
C101 C100 1.51(9) .
